data_2215578
loop_
_publ_author_name
'Zewge, Daniel'
'Brunskill, Andrew P. J.'
'Thompson, Hugh W.'
'Lalancette, Roger A.'

_publ_section_title
;
 (+/-)-4-(2-Oxo-1,2,3,4,4a,5,6,7-octahydroquinolin-8-yl)butan-2-one. A
 Michael-reaction adduct from acid-catalyzed alkylation of a bicyclic
 enamide
;
_journal_coeditor_code LH2489
_journal_issue 10
_journal_name_full 'Acta Crystallographica Section E'
_journal_page_first o4007
_journal_page_last o4008
_journal_paper_doi 10.1107/S160053680704319X
_journal_volume 63
_journal_year 2007
_chemical_formula_iupac 'C13 H19 N O2'
_chemical_formula_moiety 'C13 H19 N O2'
_chemical_formula_sum 'C13 H19 N O2'
_chemical_formula_weight 221.29
_chemical_melting_point 388
_chemical_name_systematic
;
 (+/-)-4-(2-Oxo-1,2,3,4,4a,5,6,7-octahydroquinolin-8-yl)butan-2-one
;
_space_group_IT_number 2
_symmetry_cell_setting triclinic
_symmetry_space_group_name_Hall '-P 1'
_symmetry_space_group_name_H-M 'P -1'
_atom_sites_solution_hydrogens geom
_atom_sites_solution_primary direct
_atom_sites_solution_secondary difmap
_audit_creation_method SHELXL-97
_cell_angle_alpha 104.6939(11)
_cell_angle_beta 97.7636(14)
_cell_angle_gamma 91.1473(12)
_cell_formula_units_Z 2
_cell_length_a 5.4984(2)
_cell_length_b 10.4062(3)
_cell_length_c 10.7217(3)
_cell_measurement_reflns_used 8172
_cell_measurement_temperature 100(2)
_cell_measurement_theta_max 68.15
_cell_measurement_theta_min 4.40
_cell_volume 587.02(3)
_computing_cell_refinement 'SAINT (Bruker, 2005)'
_computing_data_collection 'APEX2 (Bruker, 2006)'
_computing_data_reduction 'SAINT (Bruker, 2005)'
_computing_molecular_graphics 'SHELXTL (Sheldrick, 2004)'
_computing_publication_material 'SHELXTL (Sheldrick, 2004)'
_computing_structure_refinement 'SHELXTL (Sheldrick, 2004)'
_computing_structure_solution 'SHELXTL (Sheldrick, 2004)'
_diffrn_ambient_temperature 100(2)
_diffrn_measured_fraction_theta_full 0.938
_diffrn_measured_fraction_theta_max 0.938
_diffrn_measurement_device_type 'Bruker SMART CCD APEX II area-detector'
_diffrn_measurement_method '\f and \w'
_diffrn_radiation_monochromator graphite
_diffrn_radiation_source 'fine-focus sealed tube'
_diffrn_radiation_type CuK\a
_diffrn_radiation_wavelength 1.54178
_diffrn_reflns_av_R_equivalents 0.017
_diffrn_reflns_av_sigmaI/netI 0.014
_diffrn_reflns_limit_h_max 6
_diffrn_reflns_limit_h_min -6
_diffrn_reflns_limit_k_max 12
_diffrn_reflns_limit_k_min -12
_diffrn_reflns_limit_l_max 12
_diffrn_reflns_limit_l_min -12
_diffrn_reflns_number 8172
_diffrn_reflns_theta_full 68.15
_diffrn_reflns_theta_max 68.15
_diffrn_reflns_theta_min 4.40
_diffrn_standards_decay_% 0
_diffrn_standards_number 0
_exptl_absorpt_coefficient_mu 0.669
_exptl_absorpt_correction_T_max 0.918
_exptl_absorpt_correction_T_min 0.731
_exptl_absorpt_correction_type multi-scan
_exptl_absorpt_process_details '(SADABS; Sheldrick, 2001)'
_exptl_crystal_colour colourless
_exptl_crystal_density_diffrn 1.252
_exptl_crystal_density_method 'not measured'
_exptl_crystal_description needle
_exptl_crystal_F_000 240
_exptl_crystal_size_max 0.50
_exptl_crystal_size_mid 0.18
_exptl_crystal_size_min 0.13
_refine_diff_density_max 0.52
_refine_diff_density_min -0.21
_refine_ls_goodness_of_fit_ref 1.05
_refine_ls_hydrogen_treatment mixed
_refine_ls_matrix_type full
_refine_ls_number_parameters 151
_refine_ls_number_reflns 2022
_refine_ls_number_restraints 0
_refine_ls_restrained_S_all 1.05
_refine_ls_R_factor_all 0.044
_refine_ls_R_factor_gt 0.042
_refine_ls_shift/su_max 0.00
_refine_ls_shift/su_mean 0.00
_refine_ls_structure_factor_coef Fsqd
_refine_ls_weighting_details 'calc w=1/[\s^2^(Fo^2^)+(0.0575P)^2^+0.3425P] where P=(Fo^2^+2Fc^2^)/3'
_refine_ls_weighting_scheme calc
_refine_ls_wR_factor_gt 0.113
_refine_ls_wR_factor_ref 0.115
_reflns_number_gt 1913
_reflns_number_total 2022
_reflns_threshold_expression I>2\s(I)
_cod_data_source_file lh2489.cif
_cod_data_source_block I
_cod_database_code 2215578
_cod_database_fobs_code 2215578

loop_
_symmetry_equiv_pos_as_xyz
'x, y, z'
'-x, -y, -z'

loop_
_atom_site_type_symbol
_atom_site_label
_atom_site_fract_x
_atom_site_fract_y
_atom_site_fract_z
_atom_site_U_iso_or_equiv
_atom_site_adp_type
_atom_site_calc_flag
_atom_site_refinement_flags
_atom_site_occupancy
O O1 0.4797(2) 0.36581(10) 0.56584(10) 0.0247(3) Uani d . 1
N N1 0.6993(2) 0.36593(12) 0.40269(12) 0.0208(3) Uani d . 1
H H1 0.650(4) 0.448(2) 0.4076(19) 0.030(5) Uiso d . 1
O O2 0.8942(2) 0.79200(10) 0.23977(11) 0.0299(3) Uani d . 1
C C2 0.6144(3) 0.30732(14) 0.48882(14) 0.0207(3) Uani d . 1
C C3 0.6883(3) 0.16837(14) 0.48849(15) 0.0237(4) Uani d . 1
H H3A 0.5474 0.1046 0.4455 0.028 Uiso calc R 1
H H3B 0.7268 0.1624 0.5797 0.028 Uiso calc R 1
C C4A 0.8779(3) 0.16100(14) 0.28774(15) 0.0231(4) Uani d . 1
H H4AA 0.7224 0.1133 0.2361 0.028 Uiso calc R 1
C C4 0.9101(3) 0.12817(15) 0.41878(15) 0.0274(4) Uani d . 1
H H4A 1.0609 0.1759 0.4732 0.033 Uiso calc R 1
H H4B 0.9293 0.0315 0.4059 0.033 Uiso calc R 1
C C5 1.0858(3) 0.11430(15) 0.21097(15) 0.0270(4) Uani d . 1
H H5A 1.2450 0.1442 0.2675 0.032 Uiso calc R 1
H H5B 1.0768 0.0158 0.1836 0.032 Uiso calc R 1
C C6 1.0741(3) 0.16785(16) 0.09162(16) 0.0299(4) Uani d . 1
H H6A 0.9150 0.1387 0.0348 0.036 Uiso calc R 1
H H6B 1.2076 0.1326 0.0414 0.036 Uiso calc R 1
C C7 1.1011(3) 0.31919(15) 0.13364(15) 0.0251(4) Uani d . 1
H H7A 1.2768 0.3468 0.1649 0.030 Uiso calc R 1
H H7B 1.0505 0.3538 0.0567 0.030 Uiso calc R 1
C C8 0.9520(3) 0.38189(14) 0.23976(14) 0.0208(3) Uani d . 1
C C8A 0.8484(3) 0.30845(14) 0.30658(14) 0.0203(3) Uani d . 1
C C9 0.9346(3) 0.53031(14) 0.26331(14) 0.0206(3) Uani d . 1
H H9A 1.0909 0.5695 0.2492 0.025 Uiso calc R 1
H H9B 0.9129 0.5686 0.3553 0.025 Uiso calc R 1
C C10 0.7225(3) 0.56887(14) 0.17467(14) 0.0215(3) Uani d . 1
H H10A 0.7363 0.5239 0.0829 0.026 Uiso calc R 1
H H10B 0.5654 0.5362 0.1943 0.026 Uiso calc R 1
C C11 0.7162(3) 0.71720(14) 0.18933(14) 0.0220(3) Uani d . 1
C C12 0.4807(3) 0.76665(16) 0.13491(17) 0.0283(4) Uani d . 1
H H12A 0.5010 0.8628 0.1455 0.042 Uiso calc R 1
H H12B 0.3482 0.7481 0.1816 0.042 Uiso calc R 1
H H12C 0.4393 0.7213 0.0421 0.042 Uiso calc R 1

loop_
_atom_site_aniso_label
_atom_site_aniso_U_11
_atom_site_aniso_U_22
_atom_site_aniso_U_33
_atom_site_aniso_U_12
_atom_site_aniso_U_13
_atom_site_aniso_U_23
O1 0.0288(6) 0.0232(5) 0.0254(6) 0.0053(4) 0.0102(5) 0.0089(4)
N1 0.0256(7) 0.0159(6) 0.0225(6) 0.0037(5) 0.0058(5) 0.0065(5)
O2 0.0315(7) 0.0202(5) 0.0364(6) -0.0029(5) 0.0010(5) 0.0068(5)
C2 0.0213(8) 0.0202(7) 0.0198(7) -0.0014(6) 0.0002(6) 0.0055(5)
C3 0.0305(9) 0.0196(7) 0.0228(7) 0.0017(6) 0.0046(6) 0.0085(6)
C4A 0.0265(9) 0.0175(7) 0.0255(8) 0.0021(6) 0.0052(6) 0.0054(6)
C4 0.0354(10) 0.0217(7) 0.0260(8) 0.0054(6) 0.0046(7) 0.0075(6)
C5 0.0358(10) 0.0197(7) 0.0254(8) 0.0055(6) 0.0073(7) 0.0040(6)
C6 0.0381(10) 0.0247(8) 0.0283(8) 0.0047(7) 0.0125(7) 0.0049(6)
C7 0.0284(9) 0.0225(8) 0.0255(8) 0.0001(6) 0.0083(7) 0.0059(6)
C8 0.0220(8) 0.0189(7) 0.0204(7) -0.0003(6) 0.0015(6) 0.0040(5)
C8A 0.0211(8) 0.0189(7) 0.0196(7) 0.0017(6) 0.0012(6) 0.0033(5)
C9 0.0226(8) 0.0185(7) 0.0206(7) -0.0018(6) 0.0044(6) 0.0043(5)
C10 0.0244(9) 0.0188(7) 0.0209(7) -0.0015(6) 0.0039(6) 0.0043(5)
C11 0.0269(9) 0.0207(7) 0.0192(7) -0.0003(6) 0.0069(6) 0.0050(6)
C12 0.0284(9) 0.0241(8) 0.0337(9) 0.0027(6) 0.0057(7) 0.0090(6)

loop_
_atom_type_symbol
_atom_type_description
_atom_type_scat_dispersion_real
_atom_type_scat_dispersion_imag
_atom_type_scat_source
C C 0.0181 0.0091 'International Tables Vol C Tables 4.2.6.8 and 6.1.1.4'
H H 0.0000 0.0000 'International Tables Vol C Tables 4.2.6.8 and 6.1.1.4'
N N 0.0311 0.0180 'International Tables Vol C Tables 4.2.6.8 and 6.1.1.4'
O O 0.0492 0.0322 'International Tables Vol C Tables 4.2.6.8 and 6.1.1.4'

loop_
_geom_angle_atom_site_label_1
_geom_angle_atom_site_label_2
_geom_angle_atom_site_label_3
_geom_angle
C2 N1 C8A 126.69(12)
C2 N1 H1 114.2(12)
C8A N1 H1 119.1(12)
O1 C2 N1 121.04(13)
O1 C2 C3 120.69(13)
N1 C2 C3 118.26(13)
C2 C3 C4 113.24(12)
C2 C3 H3A 108.9
C4 C3 H3A 108.9
C2 C3 H3B 108.9
C4 C3 H3B 108.9
H3A C3 H3B 107.7
C8A C4A C5 111.49(12)
C8A C4A C4 109.87(12)
C5 C4A C4 112.35(13)
C8A C4A H4AA 107.6
C5 C4A H4AA 107.6
C4 C4A H4AA 107.6
C4A C4 C3 110.49(13)
C4A C4 H4A 109.6
C3 C4 H4A 109.6
C4A C4 H4B 109.6
C3 C4 H4B 109.6
H4A C4 H4B 108.1
C6 C5 C4A 111.61(13)
C6 C5 H5A 109.3
C4A C5 H5A 109.3
C6 C5 H5B 109.3
C4A C5 H5B 109.3
H5A C5 H5B 108.0
C5 C6 C7 109.48(13)
C5 C6 H6A 109.8
C7 C6 H6A 109.8
C5 C6 H6B 109.8
C7 C6 H6B 109.8
H6A C6 H6B 108.2
C8 C7 C6 114.08(13)
C8 C7 H7A 108.7
C6 C7 H7A 108.7
C8 C7 H7B 108.7
C6 C7 H7B 108.7
H7A C7 H7B 107.6
C8A C8 C9 124.11(13)
C8A C8 C7 121.14(13)
C9 C8 C7 114.75(12)
C8 C8A N1 121.37(13)
C8 C8A C4A 123.92(13)
N1 C8A C4A 114.71(12)
C8 C9 C10 113.05(12)
C8 C9 H9A 109.0
C10 C9 H9A 109.0
C8 C9 H9B 109.0
C10 C9 H9B 109.0
H9A C9 H9B 107.8
C11 C10 C9 113.53(12)
C11 C10 H10A 108.9
C9 C10 H10A 108.9
C11 C10 H10B 108.9
C9 C10 H10B 108.9
H10A C10 H10B 107.7
O2 C11 C12 121.66(13)
O2 C11 C10 121.63(14)
C12 C11 C10 116.69(13)
C11 C12 H12A 109.5
C11 C12 H12B 109.5
H12A C12 H12B 109.5
C11 C12 H12C 109.5
H12A C12 H12C 109.5
H12B C12 H12C 109.5

loop_
_geom_bond_atom_site_label_1
_geom_bond_atom_site_label_2
_geom_bond_distance
O1 C2 1.2368(18)
N1 C2 1.3541(19)
N1 C8A 1.4235(19)
N1 H1 0.89(2)
O2 C11 1.2121(19)
C2 C3 1.509(2)
C3 C4 1.527(2)
C3 H3A 0.9900
C3 H3B 0.9900
C4A C8A 1.5111(19)
C4A C5 1.515(2)
C4A C4 1.517(2)
C4A H4AA 1.0000
C4 H4A 0.9900
C4 H4B 0.9900
C5 C6 1.514(2)
C5 H5A 0.9900
C5 H5B 0.9900
C6 C7 1.523(2)
C6 H6A 0.9900
C6 H6B 0.9900
C7 C8 1.513(2)
C7 H7A 0.9900
C7 H7B 0.9900
C8 C8A 1.339(2)
C8 C9 1.5076(19)
C9 C10 1.529(2)
C9 H9A 0.9900
C9 H9B 0.9900
C10 C11 1.5130(19)
C10 H10A 0.9900
C10 H10B 0.9900
C11 C12 1.502(2)
C12 H12A 0.9800
C12 H12B 0.9800
C12 H12C 0.9800

loop_
_geom_hbond_atom_site_label_D
_geom_hbond_atom_site_label_H
_geom_hbond_atom_site_label_A
_geom_hbond_site_symmetry_A
_geom_hbond_distance_DH
_geom_hbond_distance_HA
_geom_hbond_distance_DA
_geom_hbond_angle_DHA
_geom_hbond_publ_flag
N1 H1 O1 2_666 0.89(2) 2.04(2) 2.9321(16) 174(2) yes
C9 H9B O1 2_666 0.99 2.47 3.1517(18) 126 yes
C10 H10B O1 2_666 0.99 2.56 3.0568(17) 111 yes
C3 H3B O2 2_766 0.99 2.59 3.387(2) 137 yes

loop_
_geom_torsion_atom_site_label_1
_geom_torsion_atom_site_label_2
_geom_torsion_atom_site_label_3
_geom_torsion_atom_site_label_4
_geom_torsion
C8A N1 C2 O1 -177.87(14)
C8A N1 C2 C3 2.1(2)
O1 C2 C3 C4 -162.71(14)
N1 C2 C3 C4 17.3(2)
C8A C4A C4 C3 59.16(17)
C5 C4A C4 C3 -176.11(13)
C2 C3 C4 C4A -47.81(18)
C8A C4A C5 C6 -46.50(18)
C4 C4A C5 C6 -170.34(13)
C4A C5 C6 C7 61.87(18)
C5 C6 C7 C8 -43.8(2)
C6 C7 C8 C8A 12.7(2)
C6 C7 C8 C9 -168.02(14)
C9 C8 C8A N1 3.5(2)
C7 C8 C8A N1 -177.32(13)
C9 C8 C8A C4A -176.49(13)
C7 C8 C8A C4A 2.7(2)
C2 N1 C8A C8 -169.86(15)
C2 N1 C8A C4A 10.1(2)
C5 C4A C8A C8 14.3(2)
C4 C4A C8A C8 139.53(16)
C5 C4A C8A N1 -165.64(13)
C4 C4A C8A N1 -40.41(18)
C8A C8 C9 C10 -93.84(18)
C7 C8 C9 C10 86.89(16)
C8 C9 C10 C11 -175.09(12)
C9 C10 C11 O2 17.8(2)
C9 C10 C11 C12 -163.85(13)
